data_4517885
loop_
_publ_author_name
'Das, Prasenjit'
'Mandal, Sanjay K.'

_publ_section_title
;
 Unprecedented High Temperature CO2 Selectivity and Effective Chemical
 Fixation by a Copper-Based Undulated Metal-Organic Framework.
;
_journal_name_full 'ACS applied materials &amp; interfaces'
_journal_paper_doi 10.1021/acsami.0c09024
_journal_year 2020
_chemical_formula_moiety 'C18 H15 Cu N5 O6'
_chemical_formula_sum 'C18 H15 Cu N5 O6'
_chemical_formula_weight 460.89
_space_group_crystal_system monoclinic
_space_group_IT_number 12
_space_group_name_Hall '-C 2y'
_space_group_name_H-M_alt 'C 1 2/m 1'
_atom_sites_solution_hydrogens mixed
_atom_sites_solution_primary dual
_audit_creation_date 2018-09-17
_audit_creation_method
;
Olex2 1.2
(compiled 2018.05.29 svn.r3508 for OlexSys, GUI svn.r5506)
;
_cell_angle_alpha 90
_cell_angle_beta 96.844(8)
_cell_angle_gamma 90
_cell_formula_units_Z 8
_cell_length_a 11.8293(13)
_cell_length_b 27.142(3)
_cell_length_c 21.819(2)
_cell_measurement_reflns_used 1555
_cell_measurement_temperature 296(2)
_cell_measurement_theta_max 17.534
_cell_measurement_theta_min 2.41
_cell_volume 6955.5(13)
_computing_cell_refinement 'SAINT v8.34A (Bruker, 2013)'
_computing_data_reduction 'SAINT v8.34A (Bruker, 2013)'
_computing_molecular_graphics 'Olex2 (Dolomanov et al., 2009)'
_computing_publication_material 'Olex2 (Dolomanov et al., 2009)'
_computing_structure_refinement 'ShelXL (Sheldrick, 2015)'
_computing_structure_solution 'ShelXT (Sheldrick, 2015)'
_diffrn_ambient_temperature 296.15
_diffrn_detector_area_resol_mean 8
_diffrn_measured_fraction_theta_full 0.991
_diffrn_measured_fraction_theta_max 0.991
_diffrn_measurement_device_type 'Bruker APEX-II CCD'
_diffrn_measurement_method '\w and \f scans'
_diffrn_radiation_monochromator graphite
_diffrn_radiation_type MoK\a
_diffrn_radiation_wavelength 0.71073
_diffrn_reflns_av_R_equivalents 0.1975
_diffrn_reflns_av_unetI/netI 0.1863
_diffrn_reflns_Laue_measured_fraction_full 0.991
_diffrn_reflns_Laue_measured_fraction_max 0.991
_diffrn_reflns_limit_h_max 14
_diffrn_reflns_limit_h_min -14
_diffrn_reflns_limit_k_max 32
_diffrn_reflns_limit_k_min -32
_diffrn_reflns_limit_l_max 18
_diffrn_reflns_limit_l_min -25
_diffrn_reflns_number 28427
_diffrn_reflns_point_group_measured_fraction_full 0.991
_diffrn_reflns_point_group_measured_fraction_max 0.991
_diffrn_reflns_theta_full 25.155
_diffrn_reflns_theta_max 25.155
_diffrn_reflns_theta_min 0.940
_diffrn_source 'sealed tube'
_diffrn_standards_number 0
_exptl_absorpt_coefficient_mu 0.654
_exptl_absorpt_correction_T_max 0.7452
_exptl_absorpt_correction_T_min 0.5345
_exptl_absorpt_correction_type multi-scan
_exptl_absorpt_process_details
'SADABS-2014/4 (Bruker,2014/4) was used for absorption correction. wR2(int) was 0.0933 before and 0.0677 after correction. The Ratio of minimum to maximum transmission is 0.7173. The \l/2 correction factor is 0.00150.'
_exptl_crystal_colour blue
_exptl_crystal_density_diffrn 0.880
_exptl_crystal_description block
_exptl_crystal_F_000 1880
_exptl_crystal_size_max 0.32
_exptl_crystal_size_mid 0.28
_exptl_crystal_size_min 0.25
_refine_diff_density_max 1.627
_refine_diff_density_min -1.535
_refine_diff_density_rms 0.139
_refine_ls_extinction_method none
_refine_ls_goodness_of_fit_ref 1.058
_refine_ls_hydrogen_treatment mixed
_refine_ls_matrix_type full
_refine_ls_number_parameters 286
_refine_ls_number_reflns 6323
_refine_ls_number_restraints 8
_refine_ls_restrained_S_all 1.057
_refine_ls_R_factor_all 0.1828
_refine_ls_R_factor_gt 0.1179
_refine_ls_shift/su_max 0.000
_refine_ls_shift/su_mean 0.000
_refine_ls_structure_factor_coef Fsqd
_refine_ls_weighting_details 'w=1/[\s^2^(Fo^2^)+(0.2000P)^2^] where P=(Fo^2^+2Fc^2^)/3'
_refine_ls_weighting_scheme calc
_refine_ls_wR_factor_gt 0.3286
_refine_ls_wR_factor_ref 0.3721
_reflns_Friedel_coverage 0.000
_reflns_number_gt 3002
_reflns_number_total 6323
_reflns_threshold_expression 'I > 2\s(I)'
_cod_data_source_file am0c09024_si_002.cif
_cod_data_source_block 1
_cod_original_cell_volume 6955.6(13)
_cod_database_code 4517885
_shelx_shelxl_version_number 2018/1
_shelx_space_group_comment
;
The symmetry employed for this shelxl refinement is uniquely defined
by the following loop, which should always be used as a source of
symmetry information in preference to the above space-group names.
They are only intended as comments.
;
_olex2_refinement_description
;
1. Fixed Uiso
 At 1.2 times of:
  All C(H) groups, All N(H) groups
 At 1.5 times of:
  All C(H,H,H) groups, All O(H,H) groups
2. Restrained distances
 O7-H7A = O7-H7B
 0.85 with sigma of 0.02
 O6-H6A = O6-H6B
 0.85 with sigma of 0.02
 H7A-H7B
 1.34 with sigma of 0.04
 H6A-H6B
 1.34 with sigma of 0.04
 Cu2-H7A \\sim Cu2-H7B
 with sigma of 0.02
 Cu1-H6A \\sim Cu1-H6B
 with sigma of 0.02
3.a Riding coordinates:
 N5(H5)
3.b Aromatic/amide H refined with riding coordinates:
 N4(H4), C5(H5A), C8(H8), C10(H10), C11(H11), C12(H12), C13(H13), C15(H15),
 C17(H17)
3.c Idealised Me refined as rotating group:
 C18(H18A,H18B,H18C)
;
_olex2_submission_special_instructions 'No special instructions were received'

loop_
_space_group_symop_operation_xyz
'x, y, z'
'-x, y, -z'
'x+1/2, y+1/2, z'
'-x+1/2, y+1/2, -z'
'-x, -y, -z'
'x, -y, z'
'-x+1/2, -y+1/2, -z'
'x+1/2, -y+1/2, z'

loop_
_atom_site_label
_atom_site_type_symbol
_atom_site_fract_x
_atom_site_fract_y
_atom_site_fract_z
_atom_site_U_iso_or_equiv
_atom_site_adp_type
_atom_site_occupancy
_atom_site_site_symmetry_order
_atom_site_calc_flag
_atom_site_refinement_flags_posn
_atom_site_refinement_flags_adp
_atom_site_refinement_flags_occupancy
_atom_site_disorder_assembly
_atom_site_disorder_group
Cu1 Cu 0.60024(11) 0.500000 1.03357(7) 0.0278(5) Uani 1 2 d DS T P . .
Cu2 Cu 0.5502(3) 0.000000 0.44980(11) 0.0991(11) Uani 1 2 d DS T P . .
O1 O 0.4614(5) 0.4495(2) 0.9167(3) 0.0406(15) Uani 1 1 d . . . . .
O2 O 0.6297(6) 0.4494(3) 0.9708(4) 0.058(2) Uani 1 1 d . . . . .
O3 O 1.1223(9) 0.3261(3) 0.7750(4) 0.087(3) Uani 1 1 d . . . . .
O4 O 0.6494(10) 0.0497(3) 0.4929(4) 0.112(4) Uani 1 1 d . . . . .
O5 O 0.5591(9) 0.0494(3) 0.5780(4) 0.093(3) Uani 1 1 d . . . . .
O6 O 0.7702(11) 0.500000 1.0807(8) 0.123(6) Uani 1 2 d DS T P . .
H6A H 0.794(4) 0.500000 1.1192(13) 0.185 Uiso 1 2 d DRS T P . .
H6B H 0.835(2) 0.500000 1.066(2) 0.185 Uiso 1 2 d DRS T P . .
O7 O 0.6390(15) 0.000000 0.3698(7) 0.137(6) Uani 1 2 d DS T P . .
H7A H 0.710(2) 0.000000 0.367(2) 0.205 Uiso 1 2 d DRS T P . .
H7B H 0.611(4) 0.000000 0.3313(12) 0.205 Uiso 1 2 d DRS T P . .
N1 N 1.0445(10) 0.2658(3) 0.7174(5) 0.071(3) Uani 1 1 d . . . . .
N2 N 0.8434(8) 0.2520(3) 0.7091(4) 0.062(3) Uani 1 1 d . . . . .
N3 N 0.9322(10) 0.3186(3) 0.7731(4) 0.073(3) Uani 1 1 d . . . . .
N4 N 0.9626(10) 0.2064(3) 0.6565(4) 0.076(3) Uani 1 1 d . . . . .
H4 H 1.030856 0.202994 0.647280 0.091 Uiso 1 1 calc R . . . .
N5 N 0.7370(9) 0.3022(3) 0.7644(5) 0.081(3) Uani 1 1 d . . . . .
H5 H 0.704604 0.274850 0.772103 0.097 Uiso 1 1 d R . . . .
C1 C 0.5627(10) 0.4358(3) 0.9256(4) 0.043(2) Uani 1 1 d . . . . .
C2 C 0.7040(11) 0.3365(4) 0.8045(5) 0.057(3) Uani 1 1 d . . . . .
C3 C 0.9452(12) 0.2432(4) 0.6959(6) 0.075(4) Uani 1 1 d . . . . .
C4 C 0.8459(12) 0.2908(4) 0.7495(6) 0.075(4) Uani 1 1 d . . . . .
C5 C 0.7716(10) 0.3556(4) 0.8512(5) 0.062(3) Uani 1 1 d . . . . .
H5A H 0.848683 0.347803 0.856002 0.074 Uiso 1 1 calc R . . . .
C6 C 0.6125(8) 0.4021(3) 0.8835(4) 0.043(2) Uani 1 1 d . . . . .
C7 C 1.0321(15) 0.3035(5) 0.7563(6) 0.082(4) Uani 1 1 d . . . . .
C8 C 0.7275(11) 0.3884(4) 0.8947(5) 0.065(3) Uani 1 1 d . . . . .
H8 H 0.773873 0.400038 0.929071 0.078 Uiso 1 1 calc R . . . .
C9 C 0.8760(12) 0.1711(4) 0.6271(5) 0.072(4) Uani 1 1 d . . . . .
C10 C 0.8943(9) 0.1543(4) 0.5752(5) 0.053(3) Uani 1 1 d . . . . .
H10 H 0.958897 0.163283 0.557442 0.064 Uiso 1 1 calc R . . . .
C11 C 0.5900(14) 0.3512(5) 0.7923(6) 0.089(5) Uani 1 1 d . . . . .
H11 H 0.547075 0.339187 0.757036 0.107 Uiso 1 1 calc R . . . .
C12 C 0.5361(11) 0.3840(4) 0.8316(6) 0.077(4) Uani 1 1 d . . . . .
H12 H 0.459643 0.392690 0.824439 0.093 Uiso 1 1 calc R . . . .
C13 C 0.8109(14) 0.1204(6) 0.5442(6) 0.101(5) Uani 1 1 d . . . . .
H13 H 0.818447 0.110606 0.504009 0.122 Uiso 1 1 calc R . . . .
C14 C 0.7159(11) 0.1013(4) 0.5740(6) 0.076(4) Uani 1 1 d . . . . .
C15 C 0.7883(13) 0.1564(5) 0.6580(6) 0.089(5) Uani 1 1 d . . . . .
H15 H 0.784140 0.168635 0.697499 0.107 Uiso 1 1 calc R . . . .
C16 C 0.6253(11) 0.0636(5) 0.5468(6) 0.074(4) Uani 1 1 d . . . . .
C17 C 0.7043(12) 0.1236(4) 0.6325(6) 0.085(5) Uani 1 1 d . . . . .
H17 H 0.641963 0.116291 0.653212 0.102 Uiso 1 1 calc R . . . .
C18 C 1.1145(13) 0.3687(5) 0.8155(8) 0.113(6) Uani 1 1 d . . . . .
H18A H 1.082895 0.396130 0.791631 0.170 Uiso 1 1 calc GR . . . .
H18B H 1.189094 0.377054 0.834978 0.170 Uiso 1 1 calc GR . . . .
H18C H 1.066347 0.360671 0.846573 0.170 Uiso 1 1 calc GR . . . .

loop_
_atom_site_aniso_label
_atom_site_aniso_U_11
_atom_site_aniso_U_22
_atom_site_aniso_U_33
_atom_site_aniso_U_23
_atom_site_aniso_U_13
_atom_site_aniso_U_12
Cu1 0.0299(8) 0.0249(8) 0.0298(9) 0.000 0.0091(6) 0.000
Cu2 0.193(3) 0.0434(13) 0.0814(17) 0.000 0.1031(19) 0.000
O1 0.045(4) 0.046(4) 0.032(4) -0.015(3) 0.008(3) -0.004(3)
O2 0.059(4) 0.052(5) 0.074(6) 0.013(4) 0.047(4) 0.020(4)
O3 0.139(8) 0.057(6) 0.082(6) -0.013(5) 0.081(6) -0.009(5)
O4 0.218(11) 0.049(5) 0.089(7) -0.032(5) 0.098(7) -0.005(6)
O5 0.166(9) 0.050(5) 0.085(6) -0.001(5) 0.100(7) -0.006(5)
O6 0.077(9) 0.097(11) 0.186(16) 0.000 -0.029(9) 0.000
O7 0.212(17) 0.131(14) 0.087(10) 0.000 0.101(12) 0.000
N1 0.123(9) 0.037(5) 0.071(7) 0.004(5) 0.082(7) 0.027(6)
N2 0.088(7) 0.028(5) 0.082(7) 0.004(5) 0.061(6) 0.014(4)
N3 0.139(10) 0.026(5) 0.067(7) -0.002(4) 0.068(7) 0.004(6)
N4 0.146(9) 0.033(5) 0.063(6) 0.007(5) 0.074(7) 0.027(6)
N5 0.135(9) 0.039(6) 0.084(7) 0.004(5) 0.079(7) 0.012(6)
C1 0.078(8) 0.028(5) 0.023(5) 0.002(4) 0.005(5) -0.006(5)
C2 0.096(9) 0.047(7) 0.039(7) -0.012(5) 0.046(6) 0.006(6)
C3 0.112(11) 0.043(7) 0.087(10) 0.018(7) 0.077(9) 0.015(7)
C4 0.124(11) 0.034(6) 0.086(9) 0.017(7) 0.088(9) 0.023(7)
C5 0.084(8) 0.055(7) 0.053(7) 0.000(6) 0.033(6) 0.051(6)
C6 0.065(6) 0.031(5) 0.038(6) 0.008(4) 0.023(5) -0.002(5)
C7 0.155(14) 0.041(7) 0.064(9) 0.017(6) 0.068(10) 0.004(8)
C8 0.102(9) 0.042(7) 0.059(7) 0.012(6) 0.043(7) 0.013(6)
C9 0.142(11) 0.036(6) 0.049(7) 0.014(6) 0.057(8) 0.030(7)
C10 0.056(6) 0.039(6) 0.069(8) 0.012(6) 0.027(6) 0.014(5)
C11 0.176(15) 0.056(8) 0.051(8) -0.016(6) 0.073(9) -0.014(9)
C12 0.100(9) 0.069(9) 0.072(8) -0.034(7) 0.046(7) 0.015(7)
C13 0.156(14) 0.098(12) 0.067(9) -0.001(9) 0.085(10) 0.039(10)
C14 0.121(10) 0.045(7) 0.077(9) 0.004(6) 0.067(8) 0.008(7)
C15 0.167(14) 0.045(7) 0.074(9) -0.005(7) 0.086(10) -0.001(8)
C16 0.096(9) 0.069(9) 0.061(9) -0.016(7) 0.023(7) 0.029(7)
C17 0.136(12) 0.034(7) 0.104(10) -0.002(7) 0.095(9) 0.006(7)
C18 0.153(14) 0.051(9) 0.156(15) -0.028(9) 0.099(12) 0.008(8)

loop_
_atom_type_symbol
_atom_type_description
_atom_type_scat_dispersion_real
_atom_type_scat_dispersion_imag
_atom_type_scat_source
C C 0.0033 0.0016 'International Tables Vol C Tables 4.2.6.8 and 6.1.1.4'
H H 0.0000 0.0000 'International Tables Vol C Tables 4.2.6.8 and 6.1.1.4'
Cu Cu 0.3201 1.2651 'International Tables Vol C Tables 4.2.6.8 and 6.1.1.4'
N N 0.0061 0.0033 'International Tables Vol C Tables 4.2.6.8 and 6.1.1.4'
O O 0.0106 0.0060 'International Tables Vol C Tables 4.2.6.8 and 6.1.1.4'

loop_
_geom_angle_atom_site_label_1
_geom_angle_atom_site_label_2
_geom_angle_atom_site_label_3
_geom_angle
_geom_angle_site_symmetry_1
_geom_angle_site_symmetry_3
_geom_angle_publ_flag
O1 Cu1 O1 89.6(4) 5_667 2_657 ?
O1 Cu1 O2 90.3(3) 5_667 6_565 ?
O1 Cu1 O2 167.1(3) 2_657 6_565 ?
O1 Cu1 O2 167.1(3) 5_667 . ?
O1 Cu1 O2 90.3(3) 2_657 . ?
O1 Cu1 O6 97.1(4) 5_667 . ?
O1 Cu1 O6 97.1(4) 2_657 . ?
O2 Cu1 O2 86.8(4) . 6_565 ?
O2 Cu1 O6 95.6(4) . . ?
O2 Cu1 O6 95.6(4) 6_565 . ?
O4 Cu2 O4 87.3(7) 6 . ?
O4 Cu2 O7 93.9(4) 6 . ?
O4 Cu2 O7 93.9(4) . . ?
O5 Cu2 O4 90.8(4) 2_656 . ?
O5 Cu2 O4 169.2(4) 5_656 . ?
O5 Cu2 O4 169.2(4) 2_656 6 ?
O5 Cu2 O4 90.8(4) 5_656 6 ?
O5 Cu2 O5 89.1(6) 5_656 2_656 ?
O5 Cu2 O7 96.9(4) 2_656 . ?
O5 Cu2 O7 96.9(4) 5_656 . ?
Cu1 O1 Cu1 0.00(9) 5_667 2_657 ?
C1 O1 Cu1 122.8(6) . 2_657 ?
C1 O1 Cu1 122.8(6) . 5_667 ?
C1 O2 Cu1 126.8(6) . . ?
C7 O3 C18 117.9(11) . . ?
C16 O4 Cu2 116.9(9) . . ?
Cu2 O5 Cu2 0.0(3) 5_656 2_656 ?
C16 O5 Cu2 121.5(9) . 2_656 ?
C16 O5 Cu2 121.5(9) . 5_656 ?
Cu1 O6 H6A 131(3) . . ?
Cu1 O6 H6B 129(3) . . ?
H6A O6 H6B 100(5) . . ?
Cu2 O7 H7A 130(3) . . ?
Cu2 O7 H7B 129(3) . . ?
H7A O7 H7B 101(5) . . ?
C7 N1 C3 113.9(11) . . ?
C3 N2 C4 109.5(11) . . ?
C4 N3 C7 112.5(11) . . ?
C3 N4 H4 116.6 . . ?
C3 N4 C9 126.9(11) . . ?
C9 N4 H4 116.6 . . ?
C2 N5 H5 107.1 . . ?
C2 N5 C4 129.8(12) . . ?
C4 N5 H5 107.4 . . ?
O1 C1 C6 122.6(9) . . ?
O2 C1 O1 122.9(9) . . ?
O2 C1 C6 114.5(10) . . ?
N5 C2 C11 114.6(12) . . ?
C5 C2 N5 124.6(12) . . ?
C5 C2 C11 120.8(10) . . ?
N2 C3 N1 129.1(12) . . ?
N2 C3 N4 119.6(14) . . ?
N4 C3 N1 111.2(10) . . ?
N2 C4 N5 111.6(13) . . ?
N3 C4 N2 130.2(10) . . ?
N3 C4 N5 118.1(11) . . ?
C2 C5 H5A 119.5 . . ?
C2 C5 C8 121.1(11) . . ?
C8 C5 H5A 119.5 . . ?
C8 C6 C1 120.6(10) . . ?
C8 C6 C12 123.2(10) . . ?
C12 C6 C1 116.1(9) . . ?
O3 C7 N1 114.9(13) . . ?
O3 C7 N3 120.3(12) . . ?
N3 C7 N1 124.7(15) . . ?
C5 C8 H8 121.1 . . ?
C6 C8 C5 117.8(12) . . ?
C6 C8 H8 121.1 . . ?
C10 C9 N4 115.8(11) . . ?
C10 C9 C15 124.0(14) . . ?
C15 C9 N4 120.1(11) . . ?
C9 C10 H10 121.1 . . ?
C9 C10 C13 117.8(11) . . ?
C13 C10 H10 121.1 . . ?
C2 C11 H11 118.3 . . ?
C2 C11 C12 123.4(13) . . ?
C12 C11 H11 118.3 . . ?
C6 C12 H12 123.3 . . ?
C11 C12 C6 113.4(12) . . ?
C11 C12 H12 123.3 . . ?
C10 C13 H13 118.9 . . ?
C10 C13 C14 122.1(11) . . ?
C14 C13 H13 118.9 . . ?
C13 C14 C16 126.7(12) . . ?
C17 C14 C13 114.1(12) . . ?
C17 C14 C16 119.0(11) . . ?
C9 C15 H15 118.8 . . ?
C9 C15 C17 122.5(12) . . ?
C17 C15 H15 118.8 . . ?
O4 C16 C14 108.9(12) . . ?
O5 C16 O4 132.0(14) . . ?
O5 C16 C14 118.5(11) . . ?
C14 C17 H17 120.6 . . ?
C15 C17 C14 118.9(11) . . ?
C15 C17 H17 120.6 . . ?
O3 C18 H18A 109.5 . . ?
O3 C18 H18B 109.5 . . ?
O3 C18 H18C 109.5 . . ?
H18A C18 H18B 109.5 . . ?
H18A C18 H18C 109.5 . . ?
H18B C18 H18C 109.5 . . ?

loop_
_geom_bond_atom_site_label_1
_geom_bond_atom_site_label_2
_geom_bond_distance
_geom_bond_site_symmetry_2
_geom_bond_publ_flag
Cu1 O1 1.943(6) 5_667 ?
Cu1 O1 1.943(6) 2_657 ?
Cu1 O2 2.000(7) . ?
Cu1 O2 2.000(7) 6_565 ?
Cu1 O6 2.146(12) . ?
Cu2 O4 1.953(10) 6 ?
Cu2 O4 1.953(10) . ?
Cu2 O5 1.912(10) 2_656 ?
Cu2 O5 1.912(10) 5_656 ?
Cu2 O7 2.141(12) . ?
O1 C1 1.248(12) . ?
O2 C1 1.247(11) . ?
O3 C7 1.255(17) . ?
O3 C18 1.465(14) . ?
O4 C16 1.300(14) . ?
O5 C16 1.164(14) . ?
O6 H6A 0.85(2) . ?
O6 H6B 0.87(2) . ?
O7 H7A 0.85(2) . ?
O7 H7B 0.87(2) . ?
N1 C3 1.359(17) . ?
N1 C7 1.349(15) . ?
N2 C3 1.293(14) . ?
N2 C4 1.371(15) . ?
N3 C4 1.324(16) . ?
N3 C7 1.342(16) . ?
N4 H4 0.8600 . ?
N4 C3 1.351(14) . ?
N4 C9 1.490(16) . ?
N5 H5 0.8601 . ?
N5 C2 1.366(12) . ?
N5 C4 1.401(14) . ?
C1 C6 1.468(13) . ?
C2 C5 1.324(16) . ?
C2 C11 1.401(18) . ?
C5 H5A 0.9300 . ?
C5 C8 1.443(14) . ?
C6 C8 1.404(15) . ?
C6 C12 1.448(16) . ?
C8 H8 0.9300 . ?
C9 C10 1.264(15) . ?
C9 C15 1.362(16) . ?
C10 H10 0.9300 . ?
C10 C13 1.455(18) . ?
C11 H11 0.9300 . ?
C11 C12 1.436(15) . ?
C12 H12 0.9300 . ?
C13 H13 0.9300 . ?
C13 C14 1.460(17) . ?
C14 C16 1.547(18) . ?
C14 C17 1.434(16) . ?
C15 H15 0.9300 . ?
C15 C17 1.401(18) . ?
C17 H17 0.9300 . ?
C18 H18A 0.9600 . ?
C18 H18B 0.9600 . ?
C18 H18C 0.9600 . ?

loop_
_smtbx_masks_void_nr
_smtbx_masks_void_average_x
_smtbx_masks_void_average_y
_smtbx_masks_void_average_z
_smtbx_masks_void_volume
_smtbx_masks_void_count_electrons
_smtbx_masks_void_content
1 -0.137 -0.396 -0.663 3894.5 1069.8 ?
